data_7001500
loop_
_publ_author_name
'Draho\<s, Bohuslav'
'Rohl\'ik, Zbyn\<ek'
'Kotek, Jan'
'C\'isa\<rov\'a, Ivana'
'Hermann, Petr'

_publ_section_title
;
 Complexes of hydrophilic triphenylphosphines modified with
 gem-bis(phosphonate) moiety. An unusual simultaneous cis and trans
 arrangements in the Pt(ii) dinuclear complex
;
_journal_issue 25
_journal_name_full 'Dalton Transactions'
_journal_page_first 4942
_journal_page_last 4953
_journal_paper_doi 10.1039/b818259k
_journal_year 2009
_chemical_compound_source 'synthesized by the authors'
_chemical_formula_moiety 'C94 H104 Cl4 O12 P8 Pt2, 7(C H2 Cl2)'
_chemical_formula_sum 'C101 H118 Cl18 O12 P8 Pt2'
_chemical_formula_weight 2799.98
_chemical_name_systematic
;
?
;
_space_group_IT_number 2
_symmetry_cell_setting triclinic
_symmetry_space_group_name_Hall '-P 1'
_symmetry_space_group_name_H-M 'P -1'
_atom_sites_solution_hydrogens difmap
_atom_sites_solution_primary direct
_atom_sites_solution_secondary difmap
_audit_creation_method SHELXL-97
_cell_angle_alpha 84.3179(7)
_cell_angle_beta 68.7386(9)
_cell_angle_gamma 69.7078(9)
_cell_formula_units_Z 2
_cell_length_a 17.5897(2)
_cell_length_b 18.3345(3)
_cell_length_c 20.9857(3)
_cell_measurement_reflns_used 25286
_cell_measurement_temperature 150(1)
_cell_measurement_theta_max 27.48
_cell_measurement_theta_min 1
_cell_volume 5912.98(15)
_computing_cell_refinement 'COLLECT and DENZO'
_computing_data_collection 'COLLECT (Hooft, 1998) and DENZO (Otwinowski & Minor, 1997)'
_computing_data_reduction 'COLLECT and DENZO'
_computing_structure_refinement 'SHELXL-97 (Sheldrick, 1997)'
_computing_structure_solution 'SIR92 (Altomare et al., 1994)'
_diffrn_ambient_temperature 150(1)
_diffrn_detector_area_resol_mean 9.091
_diffrn_measured_fraction_theta_full 0.985
_diffrn_measured_fraction_theta_max 0.985
_diffrn_measurement_device_type 'Nonius KappaCCD area detector'
_diffrn_measurement_method '\f and \w scans to fill the Ewald sphere'
_diffrn_radiation_monochromator graphite
_diffrn_radiation_source 'fine-focus sealed tube'
_diffrn_radiation_type MoK\a
_diffrn_radiation_wavelength 0.71073
_diffrn_reflns_av_R_equivalents 0.0246
_diffrn_reflns_av_sigmaI/netI 0.0377
_diffrn_reflns_limit_h_max 22
_diffrn_reflns_limit_h_min -22
_diffrn_reflns_limit_k_max 23
_diffrn_reflns_limit_k_min -23
_diffrn_reflns_limit_l_max 27
_diffrn_reflns_limit_l_min -27
_diffrn_reflns_number 50678
_diffrn_reflns_theta_full 27.58
_diffrn_reflns_theta_max 27.58
_diffrn_reflns_theta_min 1.36
_diffrn_standards_number 0
_exptl_absorpt_coefficient_mu 2.933
_exptl_absorpt_correction_T_max 0.578
_exptl_absorpt_correction_T_min 0.422
_exptl_absorpt_correction_type integration
_exptl_absorpt_process_details
;
Gaussian integration (Coppens, 1970)
;
_exptl_crystal_colour 'light yellow'
_exptl_crystal_density_diffrn 1.573
_exptl_crystal_density_method 'not measured'
_exptl_crystal_description prism
_exptl_crystal_F_000 2804
_exptl_crystal_size_max 0.30
_exptl_crystal_size_mid 0.28
_exptl_crystal_size_min 0.20
_refine_diff_density_max 4.237
_refine_diff_density_min -1.945
_refine_diff_density_rms 0.160
_refine_ls_extinction_method none
_refine_ls_goodness_of_fit_ref 1.029
_refine_ls_hydrogen_treatment constr
_refine_ls_matrix_type full
_refine_ls_number_parameters 1265
_refine_ls_number_reflns 26966
_refine_ls_number_restraints 5
_refine_ls_restrained_S_all 1.030
_refine_ls_R_factor_all 0.0708
_refine_ls_R_factor_gt 0.0525
_refine_ls_shift/su_max 0.013
_refine_ls_shift/su_mean 0.000
_refine_ls_structure_factor_coef Fsqd
_refine_ls_weighting_details 'calc w=1/[\s^2^(Fo^2^)+(0.0710P)^2^+40.9412P] where P=(Fo^2^+2Fc^2^)/3'
_refine_ls_weighting_scheme calc
_refine_ls_wR_factor_gt 0.1362
_refine_ls_wR_factor_ref 0.1515
_reflns_number_gt 21505
_reflns_number_total 26966
_reflns_threshold_expression >2sigma(I)
_cod_data_source_file b818259k.txt
_cod_data_source_block ptbisp2
_cod_original_cell_volume 5912.99(15)
_cod_database_code 7001500

loop_
_symmetry_equiv_pos_as_xyz
'x, y, z'
'-x, -y, -z'

loop_
_atom_site_label
_atom_site_type_symbol
_atom_site_fract_x
_atom_site_fract_y
_atom_site_fract_z
_atom_site_U_iso_or_equiv
_atom_site_adp_type
_atom_site_occupancy
_atom_site_symmetry_multiplicity
_atom_site_calc_flag
_atom_site_refinement_flags
_atom_site_disorder_assembly
_atom_site_disorder_group
Pt1 Pt 0.342526(14) 0.872113(12) 0.258823(11) 0.02424(6) Uani 1 1 d . . .
Cl1 Cl 0.36100(10) 0.90815(9) 0.35594(8) 0.0363(3) Uani 1 1 d . . .
Cl2 Cl 0.19522(11) 0.94136(12) 0.31228(9) 0.0487(5) Uani 1 1 d . . .
Pt2 Pt 0.770673(14) 0.158974(13) 0.237714(11) 0.02600(7) Uani 1 1 d . . .
Cl3 Cl 0.79973(10) 0.02501(8) 0.24267(8) 0.0327(3) Uani 1 1 d . . .
Cl4 Cl 0.73010(12) 0.29334(9) 0.23835(8) 0.0392(4) Uani 1 1 d . . .
C1 C 0.3577(4) 0.4336(3) 0.1742(3) 0.0255(11) Uani 1 1 d . . .
P1A P 0.25079(10) 0.46387(9) 0.16577(9) 0.0317(3) Uani 1 1 d . . .
O1A O 0.2570(3) 0.4490(3) 0.0972(3) 0.0543(15) Uani 1 1 d . . .
O2A O 0.1962(3) 0.4240(3) 0.2235(3) 0.0480(12) Uani 1 1 d . . .
C30A C 0.1845(10) 0.3522(9) 0.2167(7) 0.124(6) Uani 1 1 d D . .
H30O H 0.2361 0.3099 0.2171 0.149 Uiso 1 1 calc R . .
H30P H 0.1796 0.3502 0.1724 0.149 Uiso 1 1 calc R . .
C31A C 0.1085(9) 0.3382(9) 0.2698(10) 0.169(9) Uani 1 1 d D . .
H31O H 0.1102 0.3434 0.3142 0.202 Uiso 1 1 calc R . .
H31P H 0.1096 0.2867 0.2633 0.202 Uiso 1 1 calc R . .
H31Q H 0.0563 0.3756 0.2661 0.202 Uiso 1 1 calc R . .
O3A O 0.2067(3) 0.5500(3) 0.1917(3) 0.0433(11) Uani 1 1 d . . .
C32A C 0.1436(5) 0.6066(5) 0.1672(5) 0.071(3) Uani 1 1 d D . .
H32O H 0.1548 0.5926 0.1205 0.086 Uiso 1 1 calc R . .
H32P H 0.1498 0.6572 0.1670 0.086 Uiso 1 1 calc R . .
C33A C 0.0537(6) 0.6118(13) 0.2100(9) 0.218(14) Uani 1 1 d D . .
H33O H 0.0506 0.5604 0.2190 0.261 Uiso 1 1 calc R . .
H33P H 0.0153 0.6396 0.1862 0.261 Uiso 1 1 calc R . .
H33Q H 0.0371 0.6388 0.2524 0.261 Uiso 1 1 calc R . .
C2A C 0.4115(4) 0.4843(3) 0.1292(3) 0.0293(12) Uani 1 1 d . . .
H2A1 H 0.4696 0.4615 0.1304 0.035 Uiso 1 1 calc R . .
H2A2 H 0.4159 0.4784 0.0825 0.035 Uiso 1 1 calc R . .
C3A C 0.3828(4) 0.5705(3) 0.1445(3) 0.0249(11) Uani 1 1 d . . .
C4A C 0.3984(4) 0.5995(3) 0.1952(3) 0.0299(12) Uani 1 1 d . . .
H4A H 0.4229 0.5652 0.2237 0.036 Uiso 1 1 calc R . .
C5A C 0.3782(4) 0.6794(3) 0.2044(3) 0.0279(12) Uani 1 1 d . . .
H5A H 0.3886 0.6976 0.2392 0.033 Uiso 1 1 calc R . .
C6A C 0.3426(4) 0.7317(3) 0.1615(3) 0.0250(11) Uani 1 1 d . . .
C7A C 0.3239(4) 0.7028(3) 0.1119(3) 0.0274(12) Uani 1 1 d . . .
H7A H 0.2973 0.7373 0.0845 0.033 Uiso 1 1 calc R . .
C8A C 0.3445(4) 0.6237(3) 0.1029(3) 0.0297(12) Uani 1 1 d . . .
H8A H 0.3328 0.6055 0.0688 0.036 Uiso 1 1 calc R . .
P2A P 0.31731(9) 0.83571(8) 0.17137(7) 0.0233(3) Uani 1 1 d . . .
C10A C 0.2049(4) 0.8710(4) 0.1748(3) 0.0310(13) Uani 1 1 d . . .
C11A C 0.1772(5) 0.9263(4) 0.1304(4) 0.0419(16) Uani 1 1 d . . .
H11A H 0.2157 0.9472 0.0978 0.050 Uiso 1 1 calc R . .
C12A C 0.0902(5) 0.9501(5) 0.1355(5) 0.057(2) Uani 1 1 d . . .
H12A H 0.0714 0.9869 0.1059 0.069 Uiso 1 1 calc R . .
C13A C 0.0332(5) 0.9205(6) 0.1828(5) 0.062(2) Uani 1 1 d . . .
H13A H -0.0243 0.9374 0.1857 0.074 Uiso 1 1 calc R . .
C14A C 0.0608(5) 0.8646(6) 0.2273(4) 0.059(2) Uani 1 1 d . . .
H14A H 0.0221 0.8438 0.2598 0.071 Uiso 1 1 calc R . .
C15A C 0.1479(5) 0.8402(5) 0.2221(4) 0.0426(16) Uani 1 1 d . . .
H15A H 0.1670 0.8026 0.2511 0.051 Uiso 1 1 calc R . .
C20A C 0.3741(4) 0.8715(3) 0.0899(3) 0.0255(11) Uani 1 1 d . . .
C21A C 0.3679(4) 0.9496(3) 0.0903(3) 0.0318(13) Uani 1 1 d . . .
H21A H 0.3394 0.9789 0.1311 0.038 Uiso 1 1 calc R . .
C22A C 0.4039(5) 0.9828(4) 0.0307(4) 0.0387(15) Uani 1 1 d . . .
H22A H 0.3996 1.0348 0.0312 0.046 Uiso 1 1 calc R . .
C23A C 0.4469(5) 0.9395(4) -0.0303(3) 0.0384(15) Uani 1 1 d . . .
H23A H 0.4700 0.9628 -0.0707 0.046 Uiso 1 1 calc R . .
C24A C 0.4551(4) 0.8622(4) -0.0310(3) 0.0346(14) Uani 1 1 d . . .
H24A H 0.4849 0.8330 -0.0718 0.041 Uiso 1 1 calc R . .
C25A C 0.4189(4) 0.8275(3) 0.0294(3) 0.0280(12) Uani 1 1 d . . .
H25A H 0.4248 0.7751 0.0289 0.034 Uiso 1 1 calc R . .
P1B P 0.35089(11) 0.42623(9) 0.26375(8) 0.0298(3) Uani 1 1 d . . .
O1B O 0.3296(3) 0.3581(3) 0.2981(2) 0.0396(11) Uani 1 1 d . . .
O2B O 0.4433(3) 0.4268(2) 0.2551(2) 0.0339(10) Uani 1 1 d . . .
C30B C 0.4781(6) 0.4050(4) 0.3104(4) 0.0471(18) Uani 1 1 d . . .
H30R H 0.5369 0.3688 0.2927 0.057 Uiso 1 1 calc R . .
H30S H 0.4434 0.3792 0.3454 0.057 Uiso 1 1 calc R . .
C31B C 0.4777(7) 0.4751(6) 0.3407(5) 0.064(3) Uani 1 1 d . . .
H31R H 0.5238 0.4921 0.3103 0.077 Uiso 1 1 calc R . .
H31S H 0.4858 0.4625 0.3838 0.077 Uiso 1 1 calc R . .
H31T H 0.4233 0.5158 0.3476 0.077 Uiso 1 1 calc R . .
O3B O 0.2863(3) 0.5063(3) 0.2998(2) 0.0417(11) Uani 1 1 d . . .
C32B C 0.2148(8) 0.5129(6) 0.3607(6) 0.108(5) Uani 1 1 d D . .
H32R H 0.2324 0.5137 0.3994 0.130 Uiso 1 1 calc R . .
H32S H 0.1977 0.4673 0.3641 0.130 Uiso 1 1 calc R . .
C33B C 0.1389(8) 0.5834(8) 0.3652(7) 0.129(6) Uani 1 1 d D . .
H33R H 0.1544 0.6290 0.3644 0.155 Uiso 1 1 calc R . .
H33S H 0.0922 0.5837 0.4071 0.155 Uiso 1 1 calc R . .
H33T H 0.1211 0.5833 0.3271 0.155 Uiso 1 1 calc R . .
C2B C 0.4024(4) 0.3484(3) 0.1416(3) 0.0276(12) Uani 1 1 d . . .
H2B1 H 0.3672 0.3174 0.1675 0.033 Uiso 1 1 calc R . .
H2B2 H 0.4013 0.3510 0.0955 0.033 Uiso 1 1 calc R . .
C3B C 0.4949(4) 0.3055(3) 0.1378(3) 0.0252(11) Uani 1 1 d . . .
C4B C 0.5120(4) 0.2534(3) 0.1882(3) 0.0271(12) Uani 1 1 d . . .
H4B H 0.4662 0.2467 0.2253 0.032 Uiso 1 1 calc R . .
C5B C 0.5966(4) 0.2115(3) 0.1833(3) 0.0283(12) Uani 1 1 d . . .
H5B H 0.6068 0.1780 0.2178 0.034 Uiso 1 1 calc R . .
C6B C 0.6664(4) 0.2191(3) 0.1273(3) 0.0276(12) Uani 1 1 d . . .
C7B C 0.6491(4) 0.2715(3) 0.0769(3) 0.0275(12) Uani 1 1 d . . .
H7B H 0.6945 0.2785 0.0396 0.033 Uiso 1 1 calc R . .
C8B C 0.5644(4) 0.3129(3) 0.0826(3) 0.0271(12) Uani 1 1 d . . .
H8B H 0.5539 0.3466 0.0483 0.033 Uiso 1 1 calc R . .
P2B P 0.77539(10) 0.16299(9) 0.12606(8) 0.0272(3) Uani 1 1 d . . .
C10B C 0.8026(4) 0.0695(3) 0.0856(3) 0.0315(13) Uani 1 1 d . . .
C11B C 0.7450(4) 0.0464(4) 0.0698(4) 0.0377(15) Uani 1 1 d . . .
H11B H 0.6885 0.0799 0.0790 0.045 Uiso 1 1 calc R . .
C12B C 0.7707(6) -0.0269(4) 0.0401(4) 0.0518(19) Uani 1 1 d . . .
H12B H 0.7312 -0.0420 0.0297 0.062 Uiso 1 1 calc R . .
C13B C 0.8539(6) -0.0771(4) 0.0262(4) 0.055(2) Uani 1 1 d . . .
H13B H 0.8705 -0.1262 0.0069 0.066 Uiso 1 1 calc R . .
C14B C 0.9125(5) -0.0545(4) 0.0409(4) 0.052(2) Uani 1 1 d . . .
H14B H 0.9692 -0.0881 0.0310 0.062 Uiso 1 1 calc R . .
C15B C 0.8877(4) 0.0178(4) 0.0704(4) 0.0429(16) Uani 1 1 d . . .
H15B H 0.9278 0.0326 0.0803 0.051 Uiso 1 1 calc R . .
C20B C 0.8479(4) 0.2069(4) 0.0619(3) 0.0320(13) Uani 1 1 d . . .
C21B C 0.8613(4) 0.1993(4) -0.0075(3) 0.0379(15) Uani 1 1 d . . .
H21B H 0.8352 0.1702 -0.0207 0.045 Uiso 1 1 calc R . .
C22B C 0.9130(5) 0.2348(4) -0.0561(4) 0.0460(18) Uani 1 1 d . . .
H22B H 0.9203 0.2308 -0.1019 0.055 Uiso 1 1 calc R . .
C23B C 0.9537(6) 0.2759(5) -0.0374(5) 0.062(2) Uani 1 1 d . . .
H23B H 0.9883 0.3000 -0.0704 0.074 Uiso 1 1 calc R . .
C24B C 0.9435(6) 0.2818(6) 0.0307(5) 0.064(2) Uani 1 1 d . . .
H24B H 0.9718 0.3092 0.0431 0.076 Uiso 1 1 calc R . .
C25B C 0.8906(5) 0.2465(5) 0.0809(4) 0.0473(17) Uani 1 1 d . . .
H25B H 0.8844 0.2498 0.1266 0.057 Uiso 1 1 calc R . .
C1C C 0.6973(4) 0.5410(3) 0.4128(3) 0.0280(12) Uani 1 1 d . . .
P1C P 0.65508(11) 0.62893(9) 0.46734(8) 0.0298(3) Uani 1 1 d . . .
O1C O 0.5728(3) 0.6345(3) 0.5222(2) 0.0384(10) Uani 1 1 d . . .
O2C O 0.6508(3) 0.7016(2) 0.4210(2) 0.0372(10) Uani 1 1 d . . .
C30C C 0.5722(6) 0.7702(4) 0.4388(5) 0.059(2) Uani 1 1 d D . .
H30U H 0.5550 0.7864 0.4861 0.071 Uiso 1 1 calc R . .
H30V H 0.5253 0.7578 0.4337 0.071 Uiso 1 1 calc R . .
C31C C 0.5899(10) 0.8337(5) 0.3929(7) 0.126(6) Uani 1 1 d D . .
H31U H 0.5652 0.8382 0.3582 0.151 Uiso 1 1 calc R . .
H31V H 0.6514 0.8222 0.3718 0.151 Uiso 1 1 calc R . .
H31W H 0.5648 0.8818 0.4190 0.151 Uiso 1 1 calc R . .
O3C O 0.7344(3) 0.6175(3) 0.4906(2) 0.0382(10) Uani 1 1 d . . .
C32C C 0.7330(5) 0.6776(4) 0.5317(4) 0.0476(18) Uani 1 1 d . . .
H32U H 0.6980 0.6745 0.5791 0.057 Uiso 1 1 calc R . .
H32V H 0.7077 0.7285 0.5157 0.057 Uiso 1 1 calc R . .
C33C C 0.8231(7) 0.6662(6) 0.5259(7) 0.081(3) Uani 1 1 d . . .
H33U H 0.8620 0.6207 0.4977 0.097 Uiso 1 1 calc R . .
H33V H 0.8273 0.6597 0.5706 0.097 Uiso 1 1 calc R . .
H33W H 0.8382 0.7109 0.5056 0.097 Uiso 1 1 calc R . .
C2C C 0.6295(4) 0.5425(3) 0.3800(3) 0.0295(12) Uani 1 1 d . . .
H2C1 H 0.6543 0.4963 0.3505 0.035 Uiso 1 1 calc R . .
H2C2 H 0.5790 0.5372 0.4167 0.035 Uiso 1 1 calc R . .
C3C C 0.5979(4) 0.6112(3) 0.3388(3) 0.0277(12) Uani 1 1 d . . .
C4C C 0.5106(4) 0.6571(4) 0.3623(3) 0.0307(13) Uani 1 1 d . . .
H4C H 0.4738 0.6461 0.4037 0.037 Uiso 1 1 calc R . .
C5C C 0.4774(4) 0.7189(3) 0.3253(3) 0.0286(12) Uani 1 1 d . . .
H5C H 0.4189 0.7487 0.3422 0.034 Uiso 1 1 calc R . .
C6C C 0.5311(4) 0.7367(3) 0.2630(3) 0.0249(11) Uani 1 1 d . . .
C7C C 0.6184(4) 0.6896(3) 0.2382(3) 0.0305(13) Uani 1 1 d . . .
H7C H 0.6548 0.6994 0.1959 0.037 Uiso 1 1 calc R . .
C8C C 0.6509(4) 0.6287(4) 0.2759(3) 0.0307(13) Uani 1 1 d . . .
H8C H 0.7092 0.5987 0.2589 0.037 Uiso 1 1 calc R . .
P2C P 0.48887(9) 0.81978(8) 0.21556(7) 0.0236(3) Uani 1 1 d . . .
C10C C 0.5345(4) 0.8934(3) 0.2213(3) 0.0280(12) Uani 1 1 d . . .
C11C C 0.4891(5) 0.9710(4) 0.2190(4) 0.0425(16) Uani 1 1 d . . .
H11C H 0.4348 0.9860 0.2151 0.051 Uiso 1 1 calc R . .
C12C C 0.5242(6) 1.0271(4) 0.2225(5) 0.052(2) Uani 1 1 d . . .
H12C H 0.4932 1.0794 0.2204 0.062 Uiso 1 1 calc R . .
C13C C 0.6030(6) 1.0069(5) 0.2291(4) 0.0511(19) Uani 1 1 d . . .
H13C H 0.6249 1.0450 0.2332 0.061 Uiso 1 1 calc R . .
C14C C 0.6493(6) 0.9303(5) 0.2295(6) 0.072(3) Uani 1 1 d . . .
H14C H 0.7040 0.9156 0.2325 0.086 Uiso 1 1 calc R . .
C15C C 0.6158(6) 0.8744(5) 0.2254(6) 0.066(3) Uani 1 1 d . . .
H15C H 0.6486 0.8222 0.2254 0.079 Uiso 1 1 calc R . .
C20C C 0.5498(4) 0.7836(3) 0.1266(3) 0.0254(11) Uani 1 1 d . . .
C21C C 0.5619(4) 0.7086(3) 0.1076(3) 0.0300(12) Uani 1 1 d . . .
H21C H 0.5357 0.6778 0.1396 0.036 Uiso 1 1 calc R . .
C22C C 0.6126(4) 0.6792(4) 0.0414(3) 0.0345(14) Uani 1 1 d . . .
H22C H 0.6202 0.6290 0.0293 0.041 Uiso 1 1 calc R . .
C23C C 0.6518(4) 0.7248(4) -0.0066(3) 0.0372(14) Uani 1 1 d . . .
H23C H 0.6856 0.7053 -0.0509 0.045 Uiso 1 1 calc R . .
C24C C 0.6406(4) 0.7998(4) 0.0117(3) 0.0376(14) Uani 1 1 d . . .
H24C H 0.6674 0.8302 -0.0204 0.045 Uiso 1 1 calc R . .
C25C C 0.5893(4) 0.8291(3) 0.0777(3) 0.0319(13) Uani 1 1 d . . .
H25C H 0.5811 0.8795 0.0894 0.038 Uiso 1 1 calc R . .
P1D P 0.80520(11) 0.52991(11) 0.34859(10) 0.0383(4) Uani 1 1 d . . .
O1D O 0.8193(4) 0.6035(3) 0.3202(3) 0.0568(14) Uani 1 1 d . . .
O2D O 0.8092(3) 0.4744(3) 0.2944(3) 0.0458(12) Uani 1 1 d . . .
C30D C 0.8895(7) 0.4509(9) 0.2350(6) 0.101(4) Uani 1 1 d D . .
H30X H 0.9375 0.4224 0.2501 0.121 Uiso 1 1 calc R . .
H30Y H 0.9004 0.4968 0.2122 0.121 Uiso 1 1 calc R . .
C31D C 0.8840(14) 0.4016(17) 0.1866(11) 0.29(2) Uani 1 1 d D . .
H31X H 0.8263 0.3996 0.2015 0.345 Uiso 1 1 calc R . .
H31Y H 0.9243 0.3500 0.1848 0.345 Uiso 1 1 calc R . .
H31Z H 0.8978 0.4231 0.1419 0.345 Uiso 1 1 calc R . .
O3D O 0.8738(3) 0.4801(3) 0.3803(3) 0.0552(14) Uani 1 1 d . . .
C32D C 0.9369(7) 0.5055(8) 0.3911(7) 0.098(4) Uani 1 1 d . . .
H32X H 0.9101 0.5578 0.4111 0.117 Uiso 1 1 calc R . .
H32Y H 0.9828 0.5056 0.3480 0.117 Uiso 1 1 calc R . .
C33D C 0.9719(12) 0.4503(13) 0.4379(10) 0.182(10) Uani 1 1 d . . .
H33X H 0.9416 0.4135 0.4521 0.219 Uiso 1 1 calc R . .
H33Y H 0.9644 0.4783 0.4773 0.219 Uiso 1 1 calc R . .
H33Z H 1.0324 0.4232 0.4148 0.219 Uiso 1 1 calc R . .
C2D C 0.7009(5) 0.4727(3) 0.4647(3) 0.0341(14) Uani 1 1 d . . .
H2D1 H 0.7497 0.4650 0.4790 0.041 Uiso 1 1 calc R . .
H2D2 H 0.6489 0.4891 0.5050 0.041 Uiso 1 1 calc R . .
C3D C 0.7088(4) 0.3950(3) 0.4391(3) 0.0337(14) Uani 1 1 d . . .
C4D C 0.6356(4) 0.3748(3) 0.4517(3) 0.0315(13) Uani 1 1 d . . .
H4D H 0.5816 0.4097 0.4760 0.038 Uiso 1 1 calc R . .
C5D C 0.6407(4) 0.3043(3) 0.4291(3) 0.0317(13) Uani 1 1 d . . .
H5D H 0.5906 0.2924 0.4381 0.038 Uiso 1 1 calc R . .
C6D C 0.7216(4) 0.2509(3) 0.3926(3) 0.0292(12) Uani 1 1 d . . .
C7D C 0.7953(4) 0.2704(4) 0.3809(4) 0.0381(15) Uani 1 1 d . . .
H7D H 0.8494 0.2352 0.3570 0.046 Uiso 1 1 calc R . .
C8D C 0.7899(4) 0.3402(4) 0.4038(4) 0.0382(15) Uani 1 1 d . . .
H8D H 0.8402 0.3514 0.3958 0.046 Uiso 1 1 calc R . .
P2D P 0.73707(10) 0.15961(8) 0.35466(8) 0.0264(3) Uani 1 1 d . . .
C10D C 0.6348(4) 0.1408(3) 0.3846(3) 0.0304(12) Uani 1 1 d . . .
C11D C 0.5678(4) 0.1900(4) 0.3649(3) 0.0371(14) Uani 1 1 d . . .
H11D H 0.5722 0.2366 0.3447 0.044 Uiso 1 1 calc R . .
C12D C 0.4947(5) 0.1719(5) 0.3745(4) 0.0472(18) Uani 1 1 d . . .
H12D H 0.4501 0.2062 0.3615 0.057 Uiso 1 1 calc R . .
C13D C 0.4884(5) 0.1023(5) 0.4037(4) 0.056(2) Uani 1 1 d . . .
H13D H 0.4397 0.0892 0.4097 0.067 Uiso 1 1 calc R . .
C14D C 0.5537(6) 0.0527(5) 0.4237(4) 0.054(2) Uani 1 1 d . . .
H14D H 0.5490 0.0060 0.4435 0.065 Uiso 1 1 calc R . .
C15D C 0.6273(5) 0.0714(4) 0.4147(4) 0.0440(16) Uani 1 1 d . . .
H15D H 0.6712 0.0375 0.4287 0.053 Uiso 1 1 calc R . .
C20D C 0.8113(4) 0.0900(3) 0.3914(3) 0.0298(12) Uani 1 1 d . . .
C21D C 0.7872(5) 0.0824(4) 0.4623(3) 0.0387(15) Uani 1 1 d . . .
H21D H 0.7311 0.1096 0.4904 0.046 Uiso 1 1 calc R . .
C22D C 0.8457(6) 0.0351(4) 0.4905(4) 0.0490(19) Uani 1 1 d . . .
H22D H 0.8290 0.0297 0.5377 0.059 Uiso 1 1 calc R . .
C23D C 0.9301(6) -0.0050(4) 0.4483(4) 0.053(2) Uani 1 1 d . . .
H23D H 0.9698 -0.0368 0.4676 0.064 Uiso 1 1 calc R . .
C24D C 0.9551(5) 0.0024(4) 0.3787(4) 0.0473(18) Uani 1 1 d . . .
H24D H 1.0116 -0.0243 0.3510 0.057 Uiso 1 1 calc R . .
C25D C 0.8959(4) 0.0497(4) 0.3492(3) 0.0361(14) Uani 1 1 d . . .
H25D H 0.9126 0.0544 0.3020 0.043 Uiso 1 1 calc R . .
C1E C 0.6730(9) 0.4306(6) 0.1259(5) 0.080(3) Uani 1 1 d . . .
H1E H 0.6242 0.4119 0.1427 0.096 Uiso 1 1 calc R . .
H2E H 0.7235 0.3885 0.1286 0.096 Uiso 1 1 calc R . .
Cl1E Cl 0.6906(3) 0.45569(16) 0.04056(15) 0.1036(12) Uani 1 1 d . . .
Cl2E Cl 0.6531(2) 0.50679(17) 0.17723(15) 0.0921(9) Uani 1 1 d . . .
C1F C 0.2049(10) 0.7738(9) 0.4374(6) 0.109(5) Uani 1 1 d . . .
H1F H 0.2147 0.8182 0.4108 0.131 Uiso 1 1 calc R . .
H2F H 0.2205 0.7733 0.4773 0.131 Uiso 1 1 calc R . .
Cl1F Cl 0.0933(3) 0.7858(3) 0.4647(4) 0.206(3) Uani 1 1 d . . .
Cl2F Cl 0.2679(2) 0.6946(3) 0.3915(2) 0.1255(14) Uani 1 1 d . . .
C1G C 0.1719(10) 0.1243(8) 0.6060(9) 0.131(6) Uani 1 1 d . . .
H1G H 0.1462 0.0865 0.6026 0.157 Uiso 1 1 calc R . .
H2G H 0.1949 0.1094 0.6427 0.157 Uiso 1 1 calc R . .
Cl1G Cl 0.2544(3) 0.1230(2) 0.5311(3) 0.1491(19) Uani 1 1 d . . .
Cl2G Cl 0.0950(7) 0.2127(5) 0.6247(5) 0.352(8) Uani 1 1 d . . .
C1H C 0.1809(9) 0.2772(7) 0.7667(7) 0.107(5) Uani 1 1 d . . .
H1H H 0.2429 0.2555 0.7429 0.129 Uiso 1 1 calc R . .
H2H H 0.1560 0.3157 0.7382 0.129 Uiso 1 1 calc R . .
Cl1H Cl 0.1597(4) 0.3171(6) 0.8416(4) 0.241(4) Uani 1 1 d . . .
Cl2H Cl 0.1275(6) 0.1932(5) 0.7877(7) 0.301(6) Uani 1 1 d . . .
C1I C 0.1415(9) 0.4380(9) 0.0086(9) 0.120(5) Uani 1 1 d . . .
H1I H 0.1471 0.4434 -0.0392 0.143 Uiso 1 1 calc R . .
H2I H 0.1938 0.4394 0.0134 0.143 Uiso 1 1 calc R . .
Cl1I Cl 0.0460(3) 0.5137(3) 0.0621(3) 0.1516(19) Uani 1 1 d . . .
Cl2I Cl 0.1205(3) 0.3510(3) 0.0412(5) 0.223(4) Uani 1 1 d . . .
C1J C 0.2342(11) 0.1077(10) 0.3605(9) 0.135(6) Uiso 1 1 d . . .
H1J H 0.2550 0.0756 0.3943 0.162 Uiso 1 1 calc R . .
H2J H 0.2453 0.0737 0.3232 0.162 Uiso 1 1 calc R . .
Cl1J Cl 0.2951(2) 0.1749(2) 0.3275(2) 0.1173(12) Uani 1 1 d . . .
Cl2J Cl 0.1200(3) 0.1556(3) 0.3984(3) 0.1371(15) Uani 1 1 d . . .
C1K C 0.1016(10) 0.1169(9) 0.2202(9) 0.130(6) Uani 1 1 d . . .
H1K H 0.0969 0.1290 0.2657 0.156 Uiso 1 1 calc R . .
H2K H 0.1117 0.0616 0.2176 0.156 Uiso 1 1 calc R . .
Cl1K Cl 0.0056(3) 0.1666(3) 0.2095(3) 0.170(2) Uani 1 1 d . . .
Cl2K Cl 0.1884(5) 0.1357(4) 0.1630(6) 0.349(8) Uani 1 1 d . . .

loop_
_atom_site_aniso_label
_atom_site_aniso_U_11
_atom_site_aniso_U_22
_atom_site_aniso_U_33
_atom_site_aniso_U_23
_atom_site_aniso_U_13
_atom_site_aniso_U_12
Pt1 0.02574(11) 0.02109(11) 0.02472(11) -0.00457(8) -0.01213(9) -0.00162(8)
Cl1 0.0370(8) 0.0397(8) 0.0299(7) -0.0110(6) -0.0153(6) -0.0033(6)
Cl2 0.0295(8) 0.0618(11) 0.0448(9) -0.0271(8) -0.0154(7) 0.0066(7)
Pt2 0.02596(11) 0.02435(11) 0.02725(12) 0.00094(8) -0.01323(9) -0.00389(8)
Cl3 0.0345(7) 0.0281(7) 0.0363(8) -0.0003(6) -0.0173(6) -0.0061(6)
Cl4 0.0536(10) 0.0276(7) 0.0361(8) 0.0043(6) -0.0207(7) -0.0088(7)
C1 0.032(3) 0.019(3) 0.027(3) -0.001(2) -0.015(2) -0.005(2)
P1A 0.0284(8) 0.0282(8) 0.0366(9) -0.0018(6) -0.0159(7) -0.0016(6)
O1A 0.039(3) 0.070(4) 0.045(3) -0.016(3) -0.024(2) 0.008(3)
O2A 0.034(3) 0.057(3) 0.058(3) 0.004(3) -0.023(2) -0.014(2)
C30A 0.144(13) 0.109(11) 0.119(11) -0.025(9) 0.014(9) -0.097(10)
C31A 0.094(11) 0.101(12) 0.29(3) -0.002(14) -0.013(14) -0.060(10)
O3A 0.039(3) 0.029(2) 0.055(3) -0.004(2) -0.021(2) 0.004(2)
C32A 0.056(5) 0.050(5) 0.089(7) 0.000(5) -0.038(5) 0.019(4)
C33A 0.054(8) 0.34(3) 0.134(14) 0.111(17) -0.016(8) 0.039(12)
C2A 0.033(3) 0.023(3) 0.029(3) -0.003(2) -0.010(2) -0.006(2)
C3A 0.030(3) 0.020(3) 0.025(3) 0.001(2) -0.009(2) -0.009(2)
C4A 0.038(3) 0.023(3) 0.034(3) 0.006(2) -0.021(3) -0.009(2)
C5A 0.035(3) 0.026(3) 0.027(3) 0.002(2) -0.017(2) -0.011(2)
C6A 0.029(3) 0.018(2) 0.027(3) 0.001(2) -0.012(2) -0.005(2)
C7A 0.037(3) 0.022(3) 0.027(3) 0.002(2) -0.019(3) -0.008(2)
C8A 0.042(3) 0.025(3) 0.027(3) -0.002(2) -0.016(3) -0.012(3)
P2A 0.0260(7) 0.0190(6) 0.0264(7) -0.0019(5) -0.0133(6) -0.0043(5)
C10A 0.027(3) 0.029(3) 0.035(3) -0.011(2) -0.015(3) -0.001(2)
C11A 0.036(4) 0.043(4) 0.045(4) 0.002(3) -0.022(3) -0.003(3)
C12A 0.040(4) 0.063(5) 0.065(5) -0.005(4) -0.031(4) 0.002(4)
C13A 0.035(4) 0.077(6) 0.069(6) -0.027(5) -0.029(4) 0.005(4)
C14A 0.036(4) 0.088(7) 0.051(5) -0.026(5) 0.000(3) -0.026(4)
C15A 0.039(4) 0.050(4) 0.041(4) 0.002(3) -0.012(3) -0.020(3)
C20A 0.028(3) 0.023(3) 0.029(3) 0.000(2) -0.015(2) -0.006(2)
C21A 0.040(3) 0.021(3) 0.037(3) 0.002(2) -0.020(3) -0.008(2)
C22A 0.053(4) 0.025(3) 0.045(4) 0.008(3) -0.023(3) -0.018(3)
C23A 0.042(4) 0.046(4) 0.031(3) 0.011(3) -0.015(3) -0.021(3)
C24A 0.043(4) 0.034(3) 0.031(3) -0.002(3) -0.016(3) -0.014(3)
C25A 0.034(3) 0.024(3) 0.029(3) -0.001(2) -0.018(2) -0.007(2)
P1B 0.0380(8) 0.0240(7) 0.0284(8) -0.0001(6) -0.0152(7) -0.0076(6)
O1B 0.053(3) 0.035(2) 0.036(3) 0.007(2) -0.020(2) -0.018(2)
O2B 0.047(3) 0.026(2) 0.036(2) 0.0011(18) -0.026(2) -0.0091(19)
C30B 0.065(5) 0.041(4) 0.052(4) 0.014(3) -0.040(4) -0.020(4)
C31B 0.099(7) 0.076(6) 0.055(5) 0.016(4) -0.051(5) -0.052(6)
O3B 0.050(3) 0.032(2) 0.036(3) -0.008(2) -0.014(2) -0.004(2)
C32B 0.114(10) 0.063(7) 0.070(7) -0.003(6) 0.028(7) 0.000(7)
C33B 0.082(9) 0.159(15) 0.096(10) -0.041(10) 0.005(8) -0.005(9)
C2B 0.034(3) 0.021(3) 0.032(3) -0.002(2) -0.018(3) -0.006(2)
C3B 0.033(3) 0.018(2) 0.027(3) -0.005(2) -0.015(2) -0.004(2)
C4B 0.028(3) 0.020(3) 0.035(3) 0.001(2) -0.012(2) -0.008(2)
C5B 0.034(3) 0.021(3) 0.030(3) 0.005(2) -0.015(2) -0.007(2)
C6B 0.030(3) 0.020(3) 0.031(3) -0.004(2) -0.013(2) -0.003(2)
C7B 0.030(3) 0.024(3) 0.026(3) -0.003(2) -0.014(2) -0.002(2)
C8B 0.035(3) 0.020(3) 0.027(3) 0.001(2) -0.017(2) -0.004(2)
P2B 0.0266(7) 0.0256(7) 0.0278(8) 0.0004(6) -0.0134(6) -0.0030(6)
C10B 0.032(3) 0.027(3) 0.030(3) 0.000(2) -0.012(3) -0.001(2)
C11B 0.035(3) 0.031(3) 0.044(4) -0.004(3) -0.020(3) 0.000(3)
C12B 0.059(5) 0.034(4) 0.066(5) -0.009(3) -0.034(4) -0.005(3)
C13B 0.070(5) 0.027(3) 0.057(5) -0.008(3) -0.026(4) 0.002(3)
C14B 0.042(4) 0.036(4) 0.063(5) -0.004(3) -0.018(4) 0.007(3)
C15B 0.034(3) 0.036(4) 0.050(4) -0.005(3) -0.019(3) 0.003(3)
C20B 0.030(3) 0.031(3) 0.031(3) 0.003(2) -0.012(3) -0.006(2)
C21B 0.033(3) 0.034(3) 0.035(3) 0.003(3) -0.012(3) 0.001(3)
C22B 0.043(4) 0.041(4) 0.037(4) 0.006(3) -0.007(3) -0.003(3)
C23B 0.054(5) 0.057(5) 0.056(5) 0.002(4) 0.004(4) -0.021(4)
C24B 0.058(5) 0.076(6) 0.061(6) -0.006(5) -0.007(4) -0.040(5)
C25B 0.042(4) 0.057(5) 0.043(4) -0.004(3) -0.010(3) -0.021(4)
C1C 0.034(3) 0.022(3) 0.028(3) 0.001(2) -0.017(2) -0.003(2)
P1C 0.0360(8) 0.0216(7) 0.0335(8) -0.0015(6) -0.0186(7) -0.0041(6)
O1C 0.037(2) 0.030(2) 0.041(3) -0.0084(19) -0.010(2) -0.0033(19)
O2C 0.048(3) 0.024(2) 0.040(3) 0.0009(18) -0.021(2) -0.0070(19)
C30C 0.068(5) 0.024(3) 0.094(7) 0.001(4) -0.052(5) -0.003(3)
C31C 0.152(13) 0.035(5) 0.116(11) 0.023(6) -0.003(9) 0.007(6)
O3C 0.048(3) 0.030(2) 0.044(3) -0.0053(19) -0.028(2) -0.007(2)
C32C 0.063(5) 0.036(4) 0.058(5) -0.005(3) -0.039(4) -0.013(3)
C33C 0.080(7) 0.060(6) 0.137(10) -0.016(6) -0.071(7) -0.025(5)
C2C 0.037(3) 0.025(3) 0.032(3) 0.004(2) -0.021(3) -0.009(2)
C3C 0.032(3) 0.025(3) 0.029(3) 0.000(2) -0.017(2) -0.007(2)
C4C 0.033(3) 0.033(3) 0.026(3) 0.003(2) -0.014(2) -0.009(3)
C5C 0.026(3) 0.028(3) 0.031(3) 0.002(2) -0.015(2) -0.004(2)
C6C 0.030(3) 0.020(3) 0.027(3) -0.001(2) -0.015(2) -0.006(2)
C7C 0.026(3) 0.028(3) 0.032(3) 0.002(2) -0.011(2) -0.003(2)
C8C 0.027(3) 0.028(3) 0.033(3) -0.002(2) -0.013(2) -0.001(2)
P2C 0.0264(7) 0.0203(6) 0.0247(7) -0.0002(5) -0.0127(6) -0.0044(5)
C10C 0.031(3) 0.025(3) 0.028(3) -0.002(2) -0.009(2) -0.010(2)
C11C 0.050(4) 0.029(3) 0.058(5) 0.006(3) -0.032(4) -0.012(3)
C12C 0.071(5) 0.027(3) 0.072(6) 0.007(3) -0.039(5) -0.020(4)
C13C 0.064(5) 0.047(4) 0.056(5) -0.003(4) -0.023(4) -0.032(4)
C14C 0.057(5) 0.047(5) 0.134(10) 0.001(5) -0.055(6) -0.021(4)
C15C 0.048(5) 0.038(4) 0.125(9) -0.007(5) -0.045(5) -0.012(4)
C20C 0.027(3) 0.024(3) 0.025(3) 0.000(2) -0.014(2) -0.003(2)
C21C 0.032(3) 0.023(3) 0.033(3) 0.000(2) -0.014(3) -0.004(2)
C22C 0.039(3) 0.026(3) 0.035(3) -0.007(3) -0.016(3) -0.001(3)
C23C 0.039(3) 0.038(3) 0.029(3) -0.006(3) -0.011(3) -0.005(3)
C24C 0.039(3) 0.035(3) 0.033(3) 0.004(3) -0.008(3) -0.010(3)
C25C 0.037(3) 0.023(3) 0.034(3) 0.000(2) -0.014(3) -0.006(2)
P1D 0.0313(8) 0.0399(9) 0.0404(9) -0.0057(7) -0.0173(7) -0.0013(7)
O1D 0.049(3) 0.049(3) 0.060(4) 0.003(3) -0.009(3) -0.011(3)
O2D 0.038(3) 0.048(3) 0.041(3) -0.013(2) -0.016(2) 0.004(2)
C30D 0.051(6) 0.138(12) 0.080(8) -0.042(8) -0.005(5) 0.000(7)
C31D 0.20(2) 0.39(4) 0.23(2) -0.24(3) 0.136(19) -0.21(3)
O3D 0.039(3) 0.063(4) 0.065(4) -0.008(3) -0.032(3) -0.001(3)
C32D 0.054(6) 0.125(11) 0.122(10) -0.026(8) -0.044(7) -0.017(6)
C33D 0.142(15) 0.29(3) 0.187(19) 0.065(18) -0.140(16) -0.085(17)
C2D 0.047(4) 0.024(3) 0.032(3) 0.000(2) -0.024(3) -0.002(3)
C3D 0.045(4) 0.023(3) 0.035(3) 0.004(2) -0.026(3) -0.003(3)
C4D 0.036(3) 0.022(3) 0.030(3) 0.000(2) -0.013(3) -0.001(2)
C5D 0.033(3) 0.026(3) 0.031(3) 0.003(2) -0.013(3) -0.004(2)
C6D 0.032(3) 0.021(3) 0.030(3) -0.002(2) -0.015(2) 0.001(2)
C7D 0.034(3) 0.028(3) 0.049(4) -0.007(3) -0.020(3) 0.002(3)
C8D 0.034(3) 0.034(3) 0.052(4) -0.003(3) -0.026(3) -0.005(3)
P2D 0.0290(7) 0.0209(7) 0.0274(7) -0.0006(6) -0.0128(6) -0.0026(6)
C10D 0.035(3) 0.026(3) 0.027(3) -0.003(2) -0.010(2) -0.007(2)
C11D 0.037(3) 0.041(4) 0.034(3) -0.003(3) -0.013(3) -0.013(3)
C12D 0.036(4) 0.062(5) 0.041(4) -0.013(4) -0.007(3) -0.016(3)
C13D 0.042(4) 0.071(6) 0.052(5) -0.021(4) 0.003(4) -0.031(4)
C14D 0.058(5) 0.044(4) 0.054(5) -0.002(4) -0.003(4) -0.026(4)
C15D 0.045(4) 0.032(3) 0.046(4) 0.000(3) -0.009(3) -0.011(3)
C20D 0.036(3) 0.021(3) 0.030(3) -0.002(2) -0.017(3) -0.001(2)
C21D 0.047(4) 0.028(3) 0.032(3) -0.002(3) -0.014(3) 0.000(3)
C22D 0.071(5) 0.036(4) 0.037(4) 0.002(3) -0.032(4) -0.001(4)
C23D 0.061(5) 0.041(4) 0.063(5) -0.003(4) -0.045(4) 0.003(4)
C24D 0.039(4) 0.043(4) 0.054(5) -0.009(3) -0.026(3) 0.005(3)
C25D 0.033(3) 0.039(3) 0.034(3) -0.005(3) -0.018(3) 0.000(3)
C1E 0.149(11) 0.060(6) 0.062(6) 0.015(5) -0.064(7) -0.048(7)
Cl1E 0.214(4) 0.0655(16) 0.0730(17) 0.0210(13) -0.087(2) -0.063(2)
Cl2E 0.143(3) 0.0638(15) 0.0741(17) -0.0093(13) -0.0445(18) -0.0301(17)
C1F 0.160(14) 0.123(11) 0.061(7) 0.008(7) -0.021(8) -0.088(11)
Cl1F 0.088(3) 0.120(4) 0.341(9) -0.030(5) -0.024(4) 0.002(3)
Cl2F 0.092(2) 0.152(4) 0.118(3) -0.035(3) 0.003(2) -0.056(2)
C1G 0.106(11) 0.076(9) 0.166(16) 0.017(9) -0.012(11) -0.018(8)
Cl1G 0.152(4) 0.085(2) 0.150(4) 0.050(3) -0.015(3) -0.019(2)
Cl2G 0.373(13) 0.168(6) 0.262(9) 0.000(6) 0.168(9) -0.083(8)
C1H 0.110(10) 0.080(8) 0.076(8) 0.013(6) -0.014(7) 0.014(7)
Cl1H 0.108(4) 0.420(13) 0.184(6) 0.032(7) -0.018(4) -0.118(6)
Cl2H 0.199(8) 0.164(6) 0.482(17) 0.022(8) -0.037(9) -0.082(6)
C1I 0.096(10) 0.135(13) 0.141(13) -0.023(11) -0.066(10) -0.023(9)
Cl1I 0.119(3) 0.113(3) 0.240(6) -0.027(3) -0.099(4) -0.014(3)
Cl2I 0.081(3) 0.155(4) 0.453(12) -0.107(6) -0.108(5) -0.018(3)
Cl1J 0.091(2) 0.110(3) 0.123(3) -0.015(2) -0.032(2) -0.001(2)
Cl2J 0.115(3) 0.119(3) 0.153(4) -0.006(3) -0.025(3) -0.031(3)
C1K 0.117(12) 0.092(10) 0.168(16) -0.046(10) -0.057(12) 0.004(9)
Cl1K 0.114(3) 0.163(4) 0.197(5) 0.082(4) -0.063(3) -0.015(3)
Cl2K 0.179(6) 0.125(5) 0.515(16) -0.098(7) 0.158(8) -0.047(4)

loop_
_atom_type_symbol
_atom_type_description
_atom_type_scat_dispersion_real
_atom_type_scat_dispersion_imag
_atom_type_scat_source
C C 0.0033 0.0016 'International Tables Vol C Tables 4.2.6.8 and 6.1.1.4'
H H 0.0000 0.0000 'International Tables Vol C Tables 4.2.6.8 and 6.1.1.4'
O O 0.0106 0.0060 'International Tables Vol C Tables 4.2.6.8 and 6.1.1.4'
P P 0.1023 0.0942 'International Tables Vol C Tables 4.2.6.8 and 6.1.1.4'
Cl Cl 0.1484 0.1585 'International Tables Vol C Tables 4.2.6.8 and 6.1.1.4'
Pt Pt -1.7033 8.3905 'International Tables Vol C Tables 4.2.6.8 and 6.1.1.4'

loop_
_geom_angle_atom_site_label_1
_geom_angle_atom_site_label_2
_geom_angle_atom_site_label_3
_geom_angle
_geom_angle_site_symmetry_1
_geom_angle_site_symmetry_3
_geom_angle_publ_flag
P2A Pt1 P2C 96.95(5) . . ?
P2A Pt1 Cl2 91.24(6) . . ?
P2C Pt1 Cl2 170.56(6) . . ?
P2A Pt1 Cl1 176.13(6) . . ?
P2C Pt1 Cl1 85.97(5) . . ?
Cl2 Pt1 Cl1 86.07(6) . . ?
P2D Pt2 P2B 168.64(5) . . ?
P2D Pt2 Cl4 90.69(5) . . ?
P2B Pt2 Cl4 88.08(6) . . ?
P2D Pt2 Cl3 87.16(5) . . ?
P2B Pt2 Cl3 93.20(5) . . ?
Cl4 Pt2 Cl3 175.28(6) . . ?
C2A C1 C2B 107.5(5) . . ?
C2A C1 P1B 115.3(4) . . ?
C2B C1 P1B 107.2(4) . . ?
C2A C1 P1A 110.5(4) . . ?
C2B C1 P1A 102.8(4) . . ?
P1B C1 P1A 112.4(3) . . ?
O1A P1A O2A 115.5(3) . . ?
O1A P1A O3A 115.8(3) . . ?
O2A P1A O3A 101.1(3) . . ?
O1A P1A C1 112.0(3) . . ?
O2A P1A C1 106.2(3) . . ?
O3A P1A C1 105.0(3) . . ?
C30A O2A P1A 125.7(6) . . ?
O2A C30A C31A 116.0(11) . . ?
O2A C30A H30O 108.3 . . ?
C31A C30A H30O 108.3 . . ?
O2A C30A H30P 108.3 . . ?
C31A C30A H30P 108.3 . . ?
H30O C30A H30P 107.4 . . ?
C30A C31A H31O 109.5 . . ?
C30A C31A H31P 109.5 . . ?
H31O C31A H31P 109.5 . . ?
C30A C31A H31Q 109.5 . . ?
H31O C31A H31Q 109.5 . . ?
H31P C31A H31Q 109.5 . . ?
C32A O3A P1A 123.5(6) . . ?
O3A C32A C33A 112.1(8) . . ?
O3A C32A H32O 109.2 . . ?
C33A C32A H32O 109.2 . . ?
O3A C32A H32P 109.2 . . ?
C33A C32A H32P 109.2 . . ?
H32O C32A H32P 107.9 . . ?
C32A C33A H33O 109.5 . . ?
C32A C33A H33P 109.5 . . ?
H33O C33A H33P 109.5 . . ?
C32A C33A H33Q 109.5 . . ?
H33O C33A H33Q 109.5 . . ?
H33P C33A H33Q 109.5 . . ?
C3A C2A C1 120.8(5) . . ?
C3A C2A H2A1 107.1 . . ?
C1 C2A H2A1 107.1 . . ?
C3A C2A H2A2 107.1 . . ?
C1 C2A H2A2 107.1 . . ?
H2A1 C2A H2A2 106.8 . . ?
C4A C3A C8A 118.1(5) . . ?
C4A C3A C2A 122.4(5) . . ?
C8A C3A C2A 119.3(5) . . ?
C3A C4A C5A 121.5(5) . . ?
C3A C4A H4A 119.3 . . ?
C5A C4A H4A 119.3 . . ?
C4A C5A C6A 120.1(5) . . ?
C4A C5A H5A 120.0 . . ?
C6A C5A H5A 120.0 . . ?
C5A C6A C7A 118.6(5) . . ?
C5A C6A P2A 121.1(4) . . ?
C7A C6A P2A 120.2(4) . . ?
C8A C7A C6A 120.8(5) . . ?
C8A C7A H7A 119.6 . . ?
C6A C7A H7A 119.6 . . ?
C7A C8A C3A 120.8(5) . . ?
C7A C8A H8A 119.6 . . ?
C3A C8A H8A 119.6 . . ?
C6A P2A C10A 100.2(3) . . ?
C6A P2A C20A 108.5(3) . . ?
C10A P2A C20A 103.0(3) . . ?
C6A P2A Pt1 115.26(19) . . ?
C10A P2A Pt1 116.8(2) . . ?
C20A P2A Pt1 111.81(19) . . ?
C15A C10A C11A 119.9(6) . . ?
C15A C10A P2A 118.0(5) . . ?
C11A C10A P2A 122.1(5) . . ?
C10A C11A C12A 119.0(7) . . ?
C10A C11A H11A 120.5 . . ?
C12A C11A H11A 120.5 . . ?
C13A C12A C11A 121.3(8) . . ?
C13A C12A H12A 119.3 . . ?
C11A C12A H12A 119.3 . . ?
C12A C13A C14A 120.0(7) . . ?
C12A C13A H13A 120.0 . . ?
C14A C13A H13A 120.0 . . ?
C13A C14A C15A 118.9(8) . . ?
C13A C14A H14A 120.5 . . ?
C15A C14A H14A 120.5 . . ?
C10A C15A C14A 120.9(7) . . ?
C10A C15A H15A 119.6 . . ?
C14A C15A H15A 119.6 . . ?
C25A C20A C21A 119.6(6) . . ?
C25A C20A P2A 124.5(4) . . ?
C21A C20A P2A 115.9(5) . . ?
C22A C21A C20A 120.0(6) . . ?
C22A C21A H21A 120.0 . . ?
C20A C21A H21A 120.0 . . ?
C21A C22A C23A 120.5(6) . . ?
C21A C22A H22A 119.7 . . ?
C23A C22A H22A 119.7 . . ?
C24A C23A C22A 120.0(6) . . ?
C24A C23A H23A 120.0 . . ?
C22A C23A H23A 120.0 . . ?
C23A C24A C25A 120.2(6) . . ?
C23A C24A H24A 119.9 . . ?
C25A C24A H24A 119.9 . . ?
C20A C25A C24A 119.7(6) . . ?
C20A C25A H25A 120.1 . . ?
C24A C25A H25A 120.1 . . ?
O1B P1B O3B 114.3(3) . . ?
O1B P1B O2B 115.2(3) . . ?
O3B P1B O2B 105.3(3) . . ?
O1B P1B C1 114.3(3) . . ?
O3B P1B C1 106.3(3) . . ?
O2B P1B C1 100.1(3) . . ?
C30B O2B P1B 121.8(5) . . ?
O2B C30B C31B 110.3(6) . . ?
O2B C30B H30R 109.6 . . ?
C31B C30B H30R 109.6 . . ?
O2B C30B H30S 109.6 . . ?
C31B C30B H30S 109.6 . . ?
H30R C30B H30S 108.1 . . ?
C30B C31B H31R 109.5 . . ?
C30B C31B H31S 109.5 . . ?
H31R C31B H31S 109.5 . . ?
C30B C31B H31T 109.5 . . ?
H31R C31B H31T 109.5 . . ?
H31S C31B H31T 109.5 . . ?
C32B O3B P1B 123.1(6) . . ?
O3B C32B C33B 113.6(9) . . ?
O3B C32B H32R 108.8 . . ?
C33B C32B H32R 108.8 . . ?
O3B C32B H32S 108.8 . . ?
C33B C32B H32S 108.8 . . ?
H32R C32B H32S 107.7 . . ?
C32B C33B H33R 109.5 . . ?
C32B C33B H33S 109.5 . . ?
H33R C33B H33S 109.5 . . ?
C32B C33B H33T 109.5 . . ?
H33R C33B H33T 109.5 . . ?
H33S C33B H33T 109.5 . . ?
C3B C2B C1 117.4(5) . . ?
C3B C2B H2B1 108.0 . . ?
C1 C2B H2B1 108.0 . . ?
C3B C2B H2B2 108.0 . . ?
C1 C2B H2B2 108.0 . . ?
H2B1 C2B H2B2 107.2 . . ?
C8B C3B C4B 118.1(5) . . ?
C8B C3B C2B 121.3(5) . . ?
C4B C3B C2B 120.5(5) . . ?
C5B C4B C3B 120.6(6) . . ?
C5B C4B H4B 119.7 . . ?
C3B C4B H4B 119.7 . . ?
C4B C5B C6B 120.9(5) . . ?
C4B C5B H5B 119.5 . . ?
C6B C5B H5B 119.5 . . ?
C5B C6B C7B 118.3(5) . . ?
C5B C6B P2B 117.8(4) . . ?
C7B C6B P2B 123.9(5) . . ?
C8B C7B C6B 120.0(6) . . ?
C8B C7B H7B 120.0 . . ?
C6B C7B H7B 120.0 . . ?
C3B C8B C7B 122.0(5) . . ?
C3B C8B H8B 119.0 . . ?
C7B C8B H8B 119.0 . . ?
C10B P2B C6B 105.5(3) . . ?
C10B P2B C20B 102.4(3) . . ?
C6B P2B C20B 106.0(3) . . ?
C10B P2B Pt2 115.8(2) . . ?
C6B P2B Pt2 106.9(2) . . ?
C20B P2B Pt2 119.1(2) . . ?
C11B C10B C15B 118.3(6) . . ?
C11B C10B P2B 124.1(5) . . ?
C15B C10B P2B 117.6(5) . . ?
C10B C11B C12B 120.5(6) . . ?
C10B C11B H11B 119.8 . . ?
C12B C11B H11B 119.8 . . ?
C13B C12B C11B 120.5(7) . . ?
C13B C12B H12B 119.7 . . ?
C11B C12B H12B 119.7 . . ?
C14B C13B C12B 119.7(7) . . ?
C14B C13B H13B 120.1 . . ?
C12B C13B H13B 120.1 . . ?
C13B C14B C15B 120.1(7) . . ?
C13B C14B H14B 119.9 . . ?
C15B C14B H14B 119.9 . . ?
C14B C15B C10B 120.8(7) . . ?
C14B C15B H15B 119.6 . . ?
C10B C15B H15B 119.6 . . ?
C25B C20B C21B 119.6(6) . . ?
C25B C20B P2B 120.8(5) . . ?
C21B C20B P2B 119.6(5) . . ?
C22B C21B C20B 120.2(7) . . ?
C22B C21B H21B 119.9 . . ?
C20B C21B H21B 119.9 . . ?
C23B C22B C21B 120.4(8) . . ?
C23B C22B H22B 119.8 . . ?
C21B C22B H22B 119.8 . . ?
C22B C23B C24B 120.1(8) . . ?
C22B C23B H23B 120.0 . . ?
C24B C23B H23B 120.0 . . ?
C23B C24B C25B 120.3(8) . . ?
C23B C24B H24B 119.8 . . ?
C25B C24B H24B 119.8 . . ?
C20B C25B C24B 119.3(7) . . ?
C20B C25B H25B 120.4 . . ?
C24B C25B H25B 120.4 . . ?
C2C C1C C2D 107.4(5) . . ?
C2C C1C P1C 109.2(4) . . ?
C2D C1C P1C 103.9(4) . . ?
C2C C1C P1D 112.7(4) . . ?
C2D C1C P1D 111.4(4) . . ?
P1C C1C P1D 111.8(3) . . ?
O1C P1C O2C 113.8(3) . . ?
O1C P1C O3C 116.0(3) . . ?
O2C P1C O3C 104.7(3) . . ?
O1C P1C C1C 112.0(3) . . ?
O2C P1C C1C 108.9(3) . . ?
O3C P1C C1C 100.3(3) . . ?
C30C O2C P1C 120.0(5) . . ?
O2C C30C C31C 108.7(8) . . ?
O2C C30C H30U 109.9 . . ?
C31C C30C H30U 109.9 . . ?
O2C C30C H30V 109.9 . . ?
C31C C30C H30V 109.9 . . ?
H30U C30C H30V 108.3 . . ?
C30C C31C H31U 109.5 . . ?
C30C C31C H31V 109.5 . . ?
H31U C31C H31V 109.5 . . ?
C30C C31C H31W 109.5 . . ?
H31U C31C H31W 109.5 . . ?
H31V C31C H31W 109.5 . . ?
C32C O3C P1C 120.2(4) . . ?
O3C C32C C33C 108.8(7) . . ?
O3C C32C H32U 109.9 . . ?
C33C C32C H32U 109.9 . . ?
O3C C32C H32V 109.9 . . ?
C33C C32C H32V 109.9 . . ?
H32U C32C H32V 108.3 . . ?
C32C C33C H33U 109.5 . . ?
C32C C33C H33V 109.5 . . ?
H33U C33C H33V 109.5 . . ?
C32C C33C H33W 109.5 . . ?
H33U C33C H33W 109.5 . . ?
H33V C33C H33W 109.5 . . ?
C3C C2C C1C 120.0(5) . . ?
C3C C2C H2C1 107.3 . . ?
C1C C2C H2C1 107.3 . . ?
C3C C2C H2C2 107.3 . . ?
C1C C2C H2C2 107.3 . . ?
H2C1 C2C H2C2 106.9 . . ?
C8C C3C C4C 117.7(5) . . ?
C8C C3C C2C 123.1(5) . . ?
C4C C3C C2C 119.1(6) . . ?
C5C C4C C3C 121.6(6) . . ?
C5C C4C H4C 119.2 . . ?
C3C C4C H4C 119.2 . . ?
C4C C5C C6C 120.3(5) . . ?
C4C C5C H5C 119.8 . . ?
C6C C5C H5C 119.8 . . ?
C5C C6C C7C 118.5(5) . . ?
C5C C6C P2C 120.6(4) . . ?
C7C C6C P2C 120.9(5) . . ?
C8C C7C C6C 120.6(6) . . ?
C8C C7C H7C 119.7 . . ?
C6C C7C H7C 119.7 . . ?
C7C C8C C3C 121.3(6) . . ?
C7C C8C H8C 119.3 . . ?
C3C C8C H8C 119.3 . . ?
C6C P2C C10C 107.2(3) . . ?
C6C P2C C20C 101.9(3) . . ?
C10C P2C C20C 101.9(3) . . ?
C6C P2C Pt1 112.6(2) . . ?
C10C P2C Pt1 108.5(2) . . ?
C20C P2C Pt1 123.25(18) . . ?
C11C C10C C15C 117.5(6) . . ?
C11C C10C P2C 120.0(5) . . ?
C15C C10C P2C 122.5(5) . . ?
C10C C11C C12C 120.1(7) . . ?
C10C C11C H11C 119.9 . . ?
C12C C11C H11C 119.9 . . ?
C13C C12C C11C 121.2(7) . . ?
C13C C12C H12C 119.4 . . ?
C11C C12C H12C 119.4 . . ?
C12C C13C C14C 118.9(7) . . ?
C12C C13C H13C 120.5 . . ?
C14C C13C H13C 120.5 . . ?
C13C C14C C15C 120.4(8) . . ?
C13C C14C H14C 119.8 . . ?
C15C C14C H14C 119.8 . . ?
C14C C15C C10C 121.8(8) . . ?
C14C C15C H15C 119.1 . . ?
C10C C15C H15C 119.1 . . ?
C25C C20C C21C 118.7(5) . . ?
C25C C20C P2C 120.6(4) . . ?
C21C C20C P2C 120.7(5) . . ?
C22C C21C C20C 120.9(6) . . ?
C22C C21C H21C 119.6 . . ?
C20C C21C H21C 119.6 . . ?
C23C C22C C21C 119.8(6) . . ?
C23C C22C H22C 120.1 . . ?
C21C C22C H22C 120.1 . . ?
C22C C23C C24C 120.0(6) . . ?
C22C C23C H23C 120.0 . . ?
C24C C23C H23C 120.0 . . ?
C25C C24C C23C 119.9(6) . . ?
C25C C24C H24C 120.0 . . ?
C23C C24C H24C 120.0 . . ?
C24C C25C C20C 120.7(6) . . ?
C24C C25C H25C 119.7 . . ?
C20C C25C H25C 119.7 . . ?
O1D P1D O3D 112.9(3) . . ?
O1D P1D O2D 113.9(3) . . ?
O3D P1D O2D 105.1(3) . . ?
O1D P1D C1C 115.4(3) . . ?
O3D P1D C1C 107.6(3) . . ?
O2D P1D C1C 100.8(3) . . ?
C30D O2D P1D 116.0(6) . . ?
O2D C30D C31D 110.9(10) . . ?
O2D C30D H30X 109.5 . . ?
C31D C30D H30X 109.4 . . ?
O2D C30D H30Y 109.5 . . ?
C31D C30D H30Y 109.5 . . ?
H30X C30D H30Y 108.0 . . ?
C30D C31D H31X 109.5 . . ?
C30D C31D H31Y 109.5 . . ?
H31X C31D H31Y 109.5 . . ?
C30D C31D H31Z 109.5 . . ?
H31X C31D H31Z 109.5 . . ?
H31Y C31D H31Z 109.5 . . ?
C32D O3D P1D 125.0(7) . . ?
O3D C32D C33D 106.7(12) . . ?
O3D C32D H32X 110.4 . . ?
C33D C32D H32X 110.4 . . ?
O3D C32D H32Y 110.4 . . ?
C33D C32D H32Y 110.4 . . ?
H32X C32D H32Y 108.6 . . ?
C32D C33D H33X 109.5 . . ?
C32D C33D H33Y 109.5 . . ?
H33X C33D H33Y 109.5 . . ?
C32D C33D H33Z 109.5 . . ?
H33X C33D H33Z 109.5 . . ?
H33Y C33D H33Z 109.5 . . ?
C3D C2D C1C 116.7(5) . . ?
C3D C2D H2D1 108.1 . . ?
C1C C2D H2D1 108.1 . . ?
C3D C2D H2D2 108.1 . . ?
C1C C2D H2D2 108.1 . . ?
H2D1 C2D H2D2 107.3 . . ?
C4D C3D C8D 117.8(6) . . ?
C4D C3D C2D 120.6(6) . . ?
C8D C3D C2D 121.6(6) . . ?
C5D C4D C3D 122.0(6) . . ?
C5D C4D H4D 119.0 . . ?
C3D C4D H4D 119.0 . . ?
C4D C5D C6D 119.8(6) . . ?
C4D C5D H5D 120.1 . . ?
C6D C5D H5D 120.1 . . ?
C7D C6D C5D 118.4(6) . . ?
C7D C6D P2D 117.1(5) . . ?
C5D C6D P2D 124.3(5) . . ?
C8D C7D C6D 121.5(6) . . ?
C8D C7D H7D 119.2 . . ?
C6D C7D H7D 119.2 . . ?
C7D C8D C3D 120.5(6) . . ?
C7D C8D H8D 119.8 . . ?
C3D C8D H8D 119.8 . . ?
C6D P2D C20D 101.7(3) . . ?
C6D P2D C10D 109.5(3) . . ?
C20D P2D C10D 109.3(3) . . ?
C6D P2D Pt2 115.2(2) . . ?
C20D P2D Pt2 119.4(2) . . ?
C10D P2D Pt2 101.6(2) . . ?
C11D C10D C15D 118.4(6) . . ?
C11D C10D P2D 118.3(5) . . ?
C15D C10D P2D 122.0(5) . . ?
C12D C11D C10D 121.7(7) . . ?
C12D C11D H11D 119.1 . . ?
C10D C11D H11D 119.1 . . ?
C11D C12D C13D 119.4(8) . . ?
C11D C12D H12D 120.3 . . ?
C13D C12D H12D 120.3 . . ?
C14D C13D C12D 120.0(7) . . ?
C14D C13D H13D 120.0 . . ?
C12D C13D H13D 120.0 . . ?
C13D C14D C15D 120.7(7) . . ?
C13D C14D H14D 119.7 . . ?
C15D C14D H14D 119.7 . . ?
C10D C15D C14D 119.8(7) . . ?
C10D C15D H15D 120.1 . . ?
C14D C15D H15D 120.1 . . ?
C21D C20D C25D 119.6(6) . . ?
C21D C20D P2D 120.3(5) . . ?
C25D C20D P2D 119.7(5) . . ?
C22D C21D C20D 120.4(7) . . ?
C22D C21D H21D 119.8 . . ?
C20D C21D H21D 119.8 . . ?
C21D C22D C23D 119.8(7) . . ?
C21D C22D H22D 120.1 . . ?
C23D C22D H22D 120.1 . . ?
C24D C23D C22D 120.5(6) . . ?
C24D C23D H23D 119.8 . . ?
C22D C23D H23D 119.8 . . ?
C23D C24D C25D 120.3(7) . . ?
C23D C24D H24D 119.9 . . ?
C25D C24D H24D 119.9 . . ?
C20D C25D C24D 119.3(6) . . ?
C20D C25D H25D 120.3 . . ?
C24D C25D H25D 120.3 . . ?
Cl2E C1E Cl1E 112.7(5) . . ?
Cl2E C1E H1E 109.1 . . ?
Cl1E C1E H1E 109.1 . . ?
Cl2E C1E H2E 109.1 . . ?
Cl1E C1E H2E 109.1 . . ?
H1E C1E H2E 107.8 . . ?
Cl2F C1F Cl1F 113.7(8) . . ?
Cl2F C1F H1F 108.8 . . ?
Cl1F C1F H1F 108.8 . . ?
Cl2F C1F H2F 108.8 . . ?
Cl1F C1F H2F 108.8 . . ?
H1F C1F H2F 107.7 . . ?
Cl2G C1G Cl1G 111.9(9) . . ?
Cl2G C1G H1G 109.2 . . ?
Cl1G C1G H1G 109.2 . . ?
Cl2G C1G H2G 109.2 . . ?
Cl1G C1G H2G 109.2 . . ?
H1G C1G H2G 107.9 . . ?
Cl1H C1H Cl2H 106.1(8) . . ?
Cl1H C1H H1H 110.5 . . ?
Cl2H C1H H1H 110.5 . . ?
Cl1H C1H H2H 110.5 . . ?
Cl2H C1H H2H 110.5 . . ?
H1H C1H H2H 108.7 . . ?
Cl2I C1I Cl1I 102.9(9) . . ?
Cl2I C1I H1I 111.2 . . ?
Cl1I C1I H1I 111.2 . . ?
Cl2I C1I H2I 111.2 . . ?
Cl1I C1I H2I 111.2 . . ?
H1I C1I H2I 109.1 . . ?
Cl1J C1J Cl2J 113.4(10) . . ?
Cl1J C1J H1J 108.9 . . ?
Cl2J C1J H1J 108.9 . . ?
Cl1J C1J H2J 108.9 . . ?
Cl2J C1J H2J 108.9 . . ?
H1J C1J H2J 107.7 . . ?
Cl2K C1K Cl1K 115.2(12) . . ?
Cl2K C1K H1K 108.5 . . ?
Cl1K C1K H1K 108.5 . . ?
Cl2K C1K H2K 108.5 . . ?
Cl1K C1K H2K 108.5 . . ?
H1K C1K H2K 107.5 . . ?

loop_
_geom_bond_atom_site_label_1
_geom_bond_atom_site_label_2
_geom_bond_distance
_geom_bond_site_symmetry_2
_geom_bond_publ_flag
Pt1 P2A 2.2469(14) . ?
Pt1 P2C 2.2661(15) . ?
Pt1 Cl2 2.3401(16) . ?
Pt1 Cl1 2.3648(15) . ?
Pt2 P2D 2.3069(15) . ?
Pt2 P2B 2.3091(15) . ?
Pt2 Cl4 2.3148(16) . ?
Pt2 Cl3 2.3286(15) . ?
C1 C2A 1.562(8) . ?
C1 C2B 1.581(8) . ?
C1 P1B 1.833(6) . ?
C1 P1A 1.837(6) . ?
P1A O1A 1.449(5) . ?
P1A O2A 1.546(6) . ?
P1A O3A 1.552(5) . ?
O2A C30A 1.430(12) . ?
C30A C31A 1.482(5) . ?
C30A H30O 0.9700 . ?
C30A H30P 0.9700 . ?
C31A H31O 0.9600 . ?
C31A H31P 0.9600 . ?
C31A H31Q 0.9600 . ?
O3A C32A 1.443(9) . ?
C32A C33A 1.483(5) . ?
C32A H32O 0.9700 . ?
C32A H32P 0.9700 . ?
C33A H33O 0.9600 . ?
C33A H33P 0.9600 . ?
C33A H33Q 0.9600 . ?
C2A C3A 1.511(8) . ?
C2A H2A1 0.9700 . ?
C2A H2A2 0.9700 . ?
C3A C4A 1.384(8) . ?
C3A C8A 1.405(8) . ?
C4A C5A 1.397(8) . ?
C4A H4A 0.9300 . ?
C5A C6A 1.395(8) . ?
C5A H5A 0.9300 . ?
C6A C7A 1.398(8) . ?
C6A P2A 1.816(6) . ?
C7A C8A 1.383(8) . ?
C7A H7A 0.9300 . ?
C8A H8A 0.9300 . ?
P2A C10A 1.830(6) . ?
P2A C20A 1.829(6) . ?
C10A C15A 1.367(10) . ?
C10A C11A 1.391(9) . ?
C11A C12A 1.403(10) . ?
C11A H11A 0.9300 . ?
C12A C13A 1.355(14) . ?
C12A H12A 0.9300 . ?
C13A C14A 1.396(14) . ?
C13A H13A 0.9300 . ?
C14A C15A 1.405(11) . ?
C14A H14A 0.9300 . ?
C15A H15A 0.9300 . ?
C20A C25A 1.386(8) . ?
C20A C21A 1.398(8) . ?
C21A C22A 1.371(9) . ?
C21A H21A 0.9300 . ?
C22A C23A 1.388(10) . ?
C22A H22A 0.9300 . ?
C23A C24A 1.374(9) . ?
C23A H23A 0.9300 . ?
C24A C25A 1.397(9) . ?
C24A H24A 0.9300 . ?
C25A H25A 0.9300 . ?
P1B O1B 1.472(5) . ?
P1B O3B 1.568(5) . ?
P1B O2B 1.573(5) . ?
O2B C30B 1.460(8) . ?
C30B C31B 1.487(11) . ?
C30B H30R 0.9700 . ?
C30B H30S 0.9700 . ?
C31B H31R 0.9600 . ?
C31B H31S 0.9600 . ?
C31B H31T 0.9600 . ?
O3B C32B 1.411(11) . ?
C32B C33B 1.483(5) . ?
C32B H32R 0.9700 . ?
C32B H32S 0.9700 . ?
C33B H33R 0.9600 . ?
C33B H33S 0.9600 . ?
C33B H33T 0.9600 . ?
C2B C3B 1.518(8) . ?
C2B H2B1 0.9700 . ?
C2B H2B2 0.9700 . ?
C3B C8B 1.382(9) . ?
C3B C4B 1.397(8) . ?
C4B C5B 1.388(8) . ?
C4B H4B 0.9300 . ?
C5B C6B 1.396(9) . ?
C5B H5B 0.9300 . ?
C6B C7B 1.402(8) . ?
C6B P2B 1.826(6) . ?
C7B C8B 1.383(8) . ?
C7B H7B 0.9300 . ?
C8B H8B 0.9300 . ?
P2B C10B 1.820(6) . ?
P2B C20B 1.828(7) . ?
C10B C11B 1.372(9) . ?
C10B C15B 1.403(9) . ?
C11B C12B 1.393(10) . ?
C11B H11B 0.9300 . ?
C12B C13B 1.372(11) . ?
C12B H12B 0.9300 . ?
C13B C14B 1.372(12) . ?
C13B H13B 0.9300 . ?
C14B C15B 1.378(10) . ?
C14B H14B 0.9300 . ?
C15B H15B 0.9300 . ?
C20B C25B 1.380(10) . ?
C20B C21B 1.401(9) . ?
C21B C22B 1.377(10) . ?
C21B H21B 0.9300 . ?
C22B C23B 1.368(13) . ?
C22B H22B 0.9300 . ?
C23B C24B 1.383(13) . ?
C23B H23B 0.9300 . ?
C24B C25B 1.402(11) . ?
C24B H24B 0.9300 . ?
C25B H25B 0.9300 . ?
C1C C2C 1.572(8) . ?
C1C C2D 1.576(8) . ?
C1C P1C 1.837(6) . ?
C1C P1D 1.841(7) . ?
P1C O1C 1.464(5) . ?
P1C O2C 1.567(5) . ?
P1C O3C 1.582(5) . ?
O2C C30C 1.465(9) . ?
C30C C31C 1.481(5) . ?
C30C H30U 0.9700 . ?
C30C H30V 0.9700 . ?
C31C H31U 0.9600 . ?
C31C H31V 0.9600 . ?
C31C H31W 0.9600 . ?
O3C C32C 1.452(8) . ?
C32C C33C 1.486(12) . ?
C32C H32U 0.9700 . ?
C32C H32V 0.9700 . ?
C33C H33U 0.9600 . ?
C33C H33V 0.9600 . ?
C33C H33W 0.9600 . ?
C2C C3C 1.514(8) . ?
C2C H2C1 0.9700 . ?
C2C H2C2 0.9700 . ?
C3C C8C 1.395(9) . ?
C3C C4C 1.395(8) . ?
C4C C5C 1.387(8) . ?
C4C H4C 0.9300 . ?
C5C C6C 1.393(8) . ?
C5C H5C 0.9300 . ?
C6C C7C 1.402(8) . ?
C6C P2C 1.821(6) . ?
C7C C8C 1.382(8) . ?
C7C H7C 0.9300 . ?
C8C H8C 0.9300 . ?
P2C C10C 1.826(6) . ?
P2C C20C 1.838(6) . ?
C10C C11C 1.375(9) . ?
C10C C15C 1.382(10) . ?
C11C C12C 1.390(10) . ?
C11C H11C 0.9300 . ?
C12C C13C 1.361(12) . ?
C12C H12C 0.9300 . ?
C13C C14C 1.359(12) . ?
C13C H13C 0.9300 . ?
C14C C15C 1.369(11) . ?
C14C H14C 0.9300 . ?
C15C H15C 0.9300 . ?
C20C C25C 1.394(9) . ?
C20C C21C 1.393(8) . ?
C21C C22C 1.390(9) . ?
C21C H21C 0.9300 . ?
C22C C23C 1.384(10) . ?
C22C H22C 0.9300 . ?
C23C C24C 1.391(10) . ?
C23C H23C 0.9300 . ?
C24C C25C 1.389(9) . ?
C24C H24C 0.9300 . ?
C25C H25C 0.9300 . ?
P1D O1D 1.484(6) . ?
P1D O3D 1.559(5) . ?
P1D O2D 1.566(5) . ?
O2D C30D 1.464(11) . ?
C30D C31D 1.474(5) . ?
C30D H30X 0.9700 . ?
C30D H30Y 0.9700 . ?
C31D H31X 0.9600 . ?
C31D H31Y 0.9600 . ?
C31D H31Z 0.9600 . ?
O3D C32D 1.435(12) . ?
C32D C33D 1.48(2) . ?
C32D H32X 0.9700 . ?
C32D H32Y 0.9700 . ?
C33D H33X 0.9600 . ?
C33D H33Y 0.9600 . ?
C33D H33Z 0.9600 . ?
C2D C3D 1.516(9) . ?
C2D H2D1 0.9700 . ?
C2D H2D2 0.9700 . ?
C3D C4D 1.388(9) . ?
C3D C8D 1.406(9) . ?
C4D C5D 1.384(9) . ?
C4D H4D 0.9300 . ?
C5D C6D 1.400(8) . ?
C5D H5D 0.9300 . ?
C6D C7D 1.393(9) . ?
C6D P2D 1.817(6) . ?
C7D C8D 1.372(9) . ?
C7D H7D 0.9300 . ?
C8D H8D 0.9300 . ?
P2D C20D 1.819(6) . ?
P2D C10D 1.821(7) . ?
C10D C11D 1.385(9) . ?
C10D C15D 1.390(9) . ?
C11D C12D 1.378(10) . ?
C11D H11D 0.9300 . ?
C12D C13D 1.383(12) . ?
C12D H12D 0.9300 . ?
C13D C14D 1.370(13) . ?
C13D H13D 0.9300 . ?
C14D C15D 1.395(11) . ?
C14D H14D 0.9300 . ?
C15D H15D 0.9300 . ?
C20D C21D 1.397(9) . ?
C20D C25D 1.399(9) . ?
C21D C22D 1.373(9) . ?
C21D H21D 0.9300 . ?
C22D C23D 1.396(12) . ?
C22D H22D 0.9300 . ?
C23D C24D 1.372(11) . ?
C23D H23D 0.9300 . ?
C24D C25D 1.398(9) . ?
C24D H24D 0.9300 . ?
C25D H25D 0.9300 . ?
C1E Cl2E 1.708(10) . ?
C1E Cl1E 1.746(10) . ?
C1E H1E 0.9700 . ?
C1E H2E 0.9700 . ?
C1F Cl2F 1.629(15) . ?
C1F Cl1F 1.772(16) . ?
C1F H1F 0.9700 . ?
C1F H2F 0.9700 . ?
C1G Cl2G 1.682(15) . ?
C1G Cl1G 1.704(16) . ?
C1G H1G 0.9700 . ?
C1G H2G 0.9700 . ?
C1H Cl1H 1.660(15) . ?
C1H Cl2H 2.005(17) . ?
C1H H1H 0.9700 . ?
C1H H2H 0.9700 . ?
C1I Cl2I 1.777(18) . ?
C1I Cl1I 1.826(15) . ?
C1I H1I 0.9700 . ?
C1I H2I 0.9700 . ?
C1J Cl1J 1.831(18) . ?
C1J Cl2J 1.787(18) . ?
C1J H1J 0.9700 . ?
C1J H2J 0.9700 . ?
C1K Cl2K 1.686(19) . ?
C1K Cl1K 1.703(16) . ?
C1K H1K 0.9700 . ?
C1K H2K 0.9700 . ?
